data_1513463
loop_
_publ_author_name
'Bhojgude, Sachin Suresh'
'Bhunia, Anup'
'Gonnade, Rajesh G.'
'Biju, Akkattu T.'

_publ_section_title
;
 Efficient synthesis of 9-aryldihydrophenanthrenes by a cascade reaction
 involving arynes and styrenes.
;
_journal_issue 3
_journal_name_full 'Organic letters'
_journal_page_first 676
_journal_page_last 679
_journal_paper_doi 10.1021/ol4033094
_journal_volume 16
_journal_year 2014
_chemical_formula_moiety 'C23 H18 O4'
_chemical_formula_sum 'C23 H18 O4'
_chemical_formula_weight 358.37
_chemical_name_systematic
; 
 ? 
;
_space_group_IT_number 2
_symmetry_cell_setting triclinic
_symmetry_space_group_name_Hall '-P 1'
_symmetry_space_group_name_H-M 'P -1'
_atom_sites_solution_hydrogens geom
_atom_sites_solution_primary direct
_atom_sites_solution_secondary difmap
_audit_creation_method SHELXL-97
_cell_angle_alpha 69.088(5)
_cell_angle_beta 80.195(6)
_cell_angle_gamma 83.679(6)
_cell_formula_units_Z 2
_cell_length_a 5.1782(5)
_cell_length_b 11.7520(11)
_cell_length_c 14.9599(14)
_cell_measurement_reflns_used 5341
_cell_measurement_temperature 297(2)
_cell_measurement_theta_max 28.18
_cell_measurement_theta_min 2.74
_cell_volume 836.78(14)
_computing_cell_refinement 'Bruker SAINT (APEX2)'
_computing_data_collection 'Bruker APEX2'
_computing_data_reduction 'Bruker SAINT (APEX 2)'
_computing_molecular_graphics 'Bruker SHELXTL'
_computing_publication_material 'Bruker SHELXTL'
_computing_structure_refinement 'SHELXL-97 (Sheldrick, 2008)'
_computing_structure_solution 'SHELXS-97 (Sheldrick, 2008)'
_diffrn_ambient_temperature 297(2)
_diffrn_measured_fraction_theta_full 0.985
_diffrn_measured_fraction_theta_max 0.985
_diffrn_measurement_device 'Bruker APEX-II CCD'
_diffrn_measurement_device_type 'CCD Area Detector'
_diffrn_measurement_method '\f and \w scans'
_diffrn_radiation_monochromator graphite
_diffrn_radiation_source 'fine-focus sealed tube'
_diffrn_radiation_type MoK\a
_diffrn_radiation_wavelength 0.71073
_diffrn_reflns_av_R_equivalents 0.0438
_diffrn_reflns_av_sigmaI/netI 0.0475
_diffrn_reflns_limit_h_max 6
_diffrn_reflns_limit_h_min -6
_diffrn_reflns_limit_k_max 15
_diffrn_reflns_limit_k_min -15
_diffrn_reflns_limit_l_max 18
_diffrn_reflns_limit_l_min -19
_diffrn_reflns_number 13394
_diffrn_reflns_theta_full 28.00
_diffrn_reflns_theta_max 28.00
_diffrn_reflns_theta_min 1.86
_exptl_absorpt_coefficient_mu 0.097
_exptl_absorpt_correction_T_max 0.9885
_exptl_absorpt_correction_T_min 0.9613
_exptl_absorpt_correction_type multi-scan
_exptl_absorpt_process_details 'Bruker SADABS'
_exptl_crystal_colour colourless
_exptl_crystal_density_diffrn 1.422
_exptl_crystal_density_method 'not measured'
_exptl_crystal_description plate
_exptl_crystal_F_000 376
_exptl_crystal_size_max 0.41
_exptl_crystal_size_mid 0.21
_exptl_crystal_size_min 0.12
_refine_diff_density_max 0.386
_refine_diff_density_min -0.258
_refine_diff_density_rms 0.062
_refine_ls_extinction_method none
_refine_ls_goodness_of_fit_ref 1.050
_refine_ls_hydrogen_treatment constr
_refine_ls_matrix_type full
_refine_ls_number_parameters 245
_refine_ls_number_reflns 3968
_refine_ls_number_restraints 0
_refine_ls_restrained_S_all 1.050
_refine_ls_R_factor_all 0.0729
_refine_ls_R_factor_gt 0.0547
_refine_ls_shift/su_max 0.000
_refine_ls_shift/su_mean 0.000
_refine_ls_structure_factor_coef Fsqd
_refine_ls_weighting_details 'calc w=1/[\s^2^(Fo^2^)+(0.0647P)^2^+0.3622P] where P=(Fo^2^+2Fc^2^)/3'
_refine_ls_weighting_scheme calc
_refine_ls_wR_factor_gt 0.1274
_refine_ls_wR_factor_ref 0.1365
_reflns_number_gt 3117
_reflns_number_total 3968
_reflns_threshold_expression >2sigma(I)
_cod_data_source_file ol4033094_si_002.cif
_cod_data_source_block sd_87
_cod_original_sg_symbol_H-M P-1
_cod_database_code 1513463

loop_
_symmetry_equiv_pos_as_xyz
'x, y, z'
'-x, -y, -z'

loop_
_atom_site_label
_atom_site_type_symbol
_atom_site_fract_x
_atom_site_fract_y
_atom_site_fract_z
_atom_site_U_iso_or_equiv
_atom_site_adp_type
_atom_site_occupancy
_atom_site_symmetry_multiplicity
_atom_site_calc_flag
_atom_site_refinement_flags
C1 C 1.0021(3) 0.99876(15) 0.72752(12) 0.0163(4) Uani 1 1 d .
H1 H 1.1852 1.0085 0.6969 0.020 Uiso 1 1 calc R
C2 C 0.9280(3) 0.87375(15) 0.73232(11) 0.0156(4) Uani 1 1 d .
C3 C 0.7641(3) 0.85928(16) 0.67278(12) 0.0177(4) Uani 1 1 d .
H3 H 0.6900 0.9279 0.6292 0.021 Uiso 1 1 calc R
C4 C 0.7095(3) 0.74392(17) 0.67751(12) 0.0188(4) Uani 1 1 d .
H4 H 0.5995 0.7367 0.6370 0.023 Uiso 1 1 calc R
C5 C 0.8160(3) 0.63955(16) 0.74147(12) 0.0167(4) Uani 1 1 d .
C6 C 0.9783(3) 0.65372(16) 0.80223(12) 0.0156(4) Uani 1 1 d .
H6 H 1.0508 0.5846 0.8459 0.019 Uiso 1 1 calc R
C7 C 1.0344(3) 0.76872(15) 0.79915(11) 0.0140(3) Uani 1 1 d .
C8 C 0.9935(3) 0.99656(15) 0.83060(12) 0.0169(4) Uani 1 1 d .
H8A H 1.0495 1.0735 0.8290 0.020 Uiso 1 1 calc R
H8B H 0.8148 0.9867 0.8637 0.020 Uiso 1 1 calc R
C9 C 1.1699(3) 0.89339(15) 0.88504(11) 0.0150(3) Uani 1 1 d .
C10 C 1.1956(3) 0.78242(15) 0.86766(11) 0.0139(3) Uani 1 1 d .
C11 C 1.3616(3) 0.68588(15) 0.91745(11) 0.0144(3) Uani 1 1 d .
H11 H 1.3823 0.6123 0.9062 0.017 Uiso 1 1 calc R
C12 C 1.4917(3) 0.70442(15) 0.98318(11) 0.0138(3) Uani 1 1 d .
C13 C 1.4595(3) 0.81209(15) 1.00212(11) 0.0147(3) Uani 1 1 d .
C14 C 1.3007(3) 0.90799(15) 0.95489(12) 0.0160(4) Uani 1 1 d .
H14 H 1.2802 0.9800 0.9685 0.019 Uiso 1 1 calc R
C15 C 0.8406(3) 1.10488(16) 0.66630(12) 0.0172(4) Uani 1 1 d .
C16 C 0.6260(3) 1.16100(16) 0.70870(12) 0.0187(4) Uani 1 1 d .
H16 H 0.5811 1.1367 0.7755 0.022 Uiso 1 1 calc R
C17 C 0.4850(3) 1.25333(16) 0.64767(12) 0.0169(4) Uani 1 1 d .
C18 C 0.5435(3) 1.28953(15) 0.54822(12) 0.0162(4) Uani 1 1 d .
C19 C 0.7533(3) 1.23790(16) 0.50481(12) 0.0197(4) Uani 1 1 d .
H19 H 0.7949 1.2630 0.4379 0.024 Uiso 1 1 calc R
C20 C 0.9025(3) 1.14547(17) 0.56579(12) 0.0197(4) Uani 1 1 d .
H20 H 1.0485 1.1097 0.5383 0.024 Uiso 1 1 calc R
C21 C 0.7510(4) 0.51439(17) 0.74901(13) 0.0225(4) Uani 1 1 d .
H21A H 0.6515 0.5213 0.6985 0.034 Uiso 1 1 calc R
H21B H 0.6496 0.4759 0.8107 0.034 Uiso 1 1 calc R
H21C H 0.9105 0.4661 0.7426 0.034 Uiso 1 1 calc R
C22 C 0.1865(3) 1.40018(17) 0.58384(12) 0.0211(4) Uani 1 1 d .
H22A H 0.1765 1.4849 0.5794 0.025 Uiso 1 1 calc R
H22B H 0.0132 1.3787 0.5810 0.025 Uiso 1 1 calc R
C23 C 1.7618(3) 0.69256(15) 1.08888(12) 0.0166(4) Uani 1 1 d .
H23A H 1.7481 0.6464 1.1576 0.020 Uiso 1 1 calc R
H23B H 1.9449 0.7086 1.0641 0.020 Uiso 1 1 calc R
O1 O 0.2749(3) 1.32348(12) 0.67289(9) 0.0260(3) Uani 1 1 d .
O2 O 0.3698(2) 1.38311(12) 0.50561(9) 0.0218(3) Uani 1 1 d .
O3 O 1.6076(2) 0.80512(11) 1.07268(8) 0.0188(3) Uani 1 1 d .
O4 O 1.6650(2) 0.62441(11) 1.03986(8) 0.0180(3) Uani 1 1 d .

loop_
_atom_site_aniso_label
_atom_site_aniso_U_11
_atom_site_aniso_U_22
_atom_site_aniso_U_33
_atom_site_aniso_U_23
_atom_site_aniso_U_13
_atom_site_aniso_U_12
C1 0.0144(8) 0.0172(8) 0.0179(8) -0.0054(7) -0.0043(6) -0.0019(7)
C2 0.0128(8) 0.0198(9) 0.0150(7) -0.0068(7) -0.0016(6) -0.0019(7)
C3 0.0160(8) 0.0219(9) 0.0165(8) -0.0072(7) -0.0056(6) 0.0008(7)
C4 0.0131(8) 0.0299(10) 0.0176(8) -0.0117(7) -0.0042(6) -0.0040(7)
C5 0.0118(8) 0.0237(9) 0.0172(8) -0.0103(7) 0.0010(6) -0.0054(7)
C6 0.0124(8) 0.0189(9) 0.0158(8) -0.0057(6) -0.0028(6) -0.0021(7)
C7 0.0088(8) 0.0205(9) 0.0143(7) -0.0076(6) -0.0004(6) -0.0029(6)
C8 0.0174(8) 0.0163(8) 0.0197(8) -0.0071(7) -0.0072(7) -0.0017(7)
C9 0.0110(8) 0.0169(8) 0.0170(8) -0.0045(6) -0.0031(6) -0.0038(6)
C10 0.0107(8) 0.0174(8) 0.0134(7) -0.0048(6) -0.0004(6) -0.0046(6)
C11 0.0129(8) 0.0150(8) 0.0166(8) -0.0065(6) -0.0022(6) -0.0023(6)
C12 0.0107(8) 0.0143(8) 0.0153(7) -0.0032(6) -0.0021(6) -0.0023(6)
C13 0.0121(8) 0.0187(8) 0.0156(8) -0.0060(6) -0.0049(6) -0.0050(6)
C14 0.0155(8) 0.0153(8) 0.0202(8) -0.0081(7) -0.0051(7) -0.0028(7)
C15 0.0155(8) 0.0182(9) 0.0202(8) -0.0066(7) -0.0066(7) -0.0038(7)
C16 0.0198(9) 0.0213(9) 0.0157(8) -0.0056(7) -0.0052(7) -0.0031(7)
C17 0.0134(8) 0.0194(9) 0.0213(8) -0.0098(7) -0.0049(6) -0.0017(7)
C18 0.0151(8) 0.0165(8) 0.0182(8) -0.0039(7) -0.0083(6) -0.0033(7)
C19 0.0189(9) 0.0263(10) 0.0146(8) -0.0058(7) -0.0045(7) -0.0051(7)
C20 0.0163(9) 0.0238(9) 0.0205(8) -0.0092(7) -0.0031(7) -0.0016(7)
C21 0.0226(10) 0.0259(10) 0.0232(9) -0.0107(8) -0.0045(7) -0.0095(8)
C22 0.0181(9) 0.0231(9) 0.0219(9) -0.0059(7) -0.0081(7) 0.0012(7)
C23 0.0149(8) 0.0180(9) 0.0196(8) -0.0073(7) -0.0069(6) -0.0022(7)
O1 0.0232(7) 0.0338(8) 0.0201(6) -0.0093(6) -0.0090(5) 0.0117(6)
O2 0.0212(7) 0.0244(7) 0.0198(6) -0.0056(5) -0.0091(5) 0.0024(5)
O3 0.0193(6) 0.0188(6) 0.0232(6) -0.0086(5) -0.0137(5) 0.0005(5)
O4 0.0186(6) 0.0176(6) 0.0221(6) -0.0084(5) -0.0121(5) 0.0008(5)

loop_
_atom_type_symbol
_atom_type_description
_atom_type_scat_dispersion_real
_atom_type_scat_dispersion_imag
_atom_type_scat_source
C C 0.0033 0.0016 'International Tables Vol C Tables 4.2.6.8 and 6.1.1.4'
H H 0.0000 0.0000 'International Tables Vol C Tables 4.2.6.8 and 6.1.1.4'
O O 0.0106 0.0060 'International Tables Vol C Tables 4.2.6.8 and 6.1.1.4'

loop_
_geom_angle_atom_site_label_1
_geom_angle_atom_site_label_2
_geom_angle_atom_site_label_3
_geom_angle
C15 C1 C8 113.61(15)
C15 C1 C2 113.59(13)
C8 C1 C2 108.35(13)
C15 C1 H1 107.0
C8 C1 H1 107.0
C2 C1 H1 107.0
C3 C2 C7 118.62(16)
C3 C2 C1 123.12(15)
C7 C2 C1 118.25(14)
C4 C3 C2 121.06(16)
C4 C3 H3 119.5
C2 C3 H3 119.5
C5 C4 C3 121.21(15)
C5 C4 H4 119.4
C3 C4 H4 119.4
C4 C5 C6 117.89(16)
C4 C5 C21 121.42(15)
C6 C5 C21 120.63(15)
C7 C6 C5 121.86(16)
C7 C6 H6 119.1
C5 C6 H6 119.1
C6 C7 C2 119.33(15)
C6 C7 C10 121.28(15)
C2 C7 C10 119.34(15)
C9 C8 C1 110.58(14)
C9 C8 H8A 109.5
C1 C8 H8A 109.5
C9 C8 H8B 109.5
C1 C8 H8B 109.5
H8A C8 H8B 108.1
C14 C9 C10 120.70(15)
C14 C9 C8 119.48(15)
C10 C9 C8 119.79(14)
C9 C10 C11 120.26(14)
C9 C10 C7 118.22(15)
C11 C10 C7 121.47(15)
C12 C11 C10 117.47(15)
C12 C11 H11 121.3
C10 C11 H11 121.3
C11 C12 C13 122.01(15)
C11 C12 O4 128.06(16)
C13 C12 O4 109.93(14)
C14 C13 C12 122.13(15)
C14 C13 O3 127.90(15)
C12 C13 O3 109.97(14)
C13 C14 C9 117.38(16)
C13 C14 H14 121.3
C9 C14 H14 121.3
C20 C15 C16 119.25(16)
C20 C15 C1 119.44(16)
C16 C15 C1 121.28(15)
C17 C16 C15 117.37(16)
C17 C16 H16 121.3
C15 C16 H16 121.3
C16 C17 O1 127.40(16)
C16 C17 C18 122.60(17)
O1 C17 C18 109.99(15)
C19 C18 O2 128.55(15)
C19 C18 C17 121.39(16)
O2 C18 C17 110.01(15)
C18 C19 C20 116.81(16)
C18 C19 H19 121.6
C20 C19 H19 121.6
C15 C20 C19 122.51(17)
C15 C20 H20 118.7
C19 C20 H20 118.7
C5 C21 H21A 109.5
C5 C21 H21B 109.5
H21A C21 H21B 109.5
C5 C21 H21C 109.5
H21A C21 H21C 109.5
H21B C21 H21C 109.5
O1 C22 O2 108.21(14)
O1 C22 H22A 110.1
O2 C22 H22A 110.1
O1 C22 H22B 110.1
O2 C22 H22B 110.1
H22A C22 H22B 108.4
O3 C23 O4 108.14(12)
O3 C23 H23A 110.1
O4 C23 H23A 110.1
O3 C23 H23B 110.1
O4 C23 H23B 110.1
H23A C23 H23B 108.4
C17 O1 C22 105.76(13)
C18 O2 C22 105.57(12)
C13 O3 C23 105.47(12)
C12 O4 C23 105.37(12)

loop_
_geom_bond_atom_site_label_1
_geom_bond_atom_site_label_2
_geom_bond_distance
C1 C15 1.520(2)
C1 C8 1.526(2)
C1 C2 1.533(2)
C1 H1 0.9800
C2 C3 1.393(2)
C2 C7 1.409(2)
C3 C4 1.390(2)
C3 H3 0.9300
C4 C5 1.384(2)
C4 H4 0.9300
C5 C6 1.400(2)
C5 C21 1.506(2)
C6 C7 1.397(2)
C6 H6 0.9300
C7 C10 1.487(2)
C8 C9 1.507(2)
C8 H8A 0.9700
C8 H8B 0.9700
C9 C14 1.405(2)
C9 C10 1.406(2)
C10 C11 1.408(2)
C11 C12 1.371(2)
C11 H11 0.9300
C12 C13 1.379(2)
C12 O4 1.3830(19)
C13 C14 1.368(2)
C13 O3 1.3819(18)
C14 H14 0.9300
C15 C20 1.396(2)
C15 C16 1.403(3)
C16 C17 1.375(2)
C16 H16 0.9300
C17 O1 1.375(2)
C17 C18 1.382(2)
C18 C19 1.366(3)
C18 O2 1.379(2)
C19 C20 1.399(2)
C19 H19 0.9300
C20 H20 0.9300
C21 H21A 0.9600
C21 H21B 0.9600
C21 H21C 0.9600
C22 O1 1.434(2)
C22 O2 1.435(2)
C22 H22A 0.9700
C22 H22B 0.9700
C23 O3 1.432(2)
C23 O4 1.436(2)
C23 H23A 0.9700
C23 H23B 0.9700

loop_
_geom_torsion_atom_site_label_1
_geom_torsion_atom_site_label_2
_geom_torsion_atom_site_label_3
_geom_torsion_atom_site_label_4
_geom_torsion
C15 C1 C2 C3 11.2(2)
C8 C1 C2 C3 138.42(17)
C15 C1 C2 C7 -169.88(15)
C8 C1 C2 C7 -42.6(2)
C7 C2 C3 C4 -1.2(3)
C1 C2 C3 C4 177.79(16)
C2 C3 C4 C5 0.0(3)
C3 C4 C5 C6 0.7(3)
C3 C4 C5 C21 178.11(16)
C4 C5 C6 C7 -0.3(2)
C21 C5 C6 C7 -177.73(16)
C5 C6 C7 C2 -0.8(2)
C5 C6 C7 C10 176.71(15)
C3 C2 C7 C6 1.5(2)
C1 C2 C7 C6 -177.46(15)
C3 C2 C7 C10 -176.03(15)
C1 C2 C7 C10 5.0(2)
C15 C1 C8 C9 -176.75(13)
C2 C1 C8 C9 56.01(17)
C1 C8 C9 C14 146.52(15)
C1 C8 C9 C10 -35.5(2)
C14 C9 C10 C11 -2.6(2)
C8 C9 C10 C11 179.42(15)
C14 C9 C10 C7 174.75(14)
C8 C9 C10 C7 -3.2(2)
C6 C7 C10 C9 -157.79(15)
C2 C7 C10 C9 19.7(2)
C6 C7 C10 C11 19.5(2)
C2 C7 C10 C11 -162.97(15)
C9 C10 C11 C12 0.8(2)
C7 C10 C11 C12 -176.45(14)
C10 C11 C12 C13 1.3(2)
C10 C11 C12 O4 -179.53(15)
C11 C12 C13 C14 -1.6(3)
O4 C12 C13 C14 179.07(15)
C11 C12 C13 O3 178.48(14)
O4 C12 C13 O3 -0.86(18)
C12 C13 C14 C9 -0.2(2)
O3 C13 C14 C9 179.69(15)
C10 C9 C14 C13 2.3(2)
C8 C9 C14 C13 -179.74(15)
C8 C1 C15 C20 156.35(15)
C2 C1 C15 C20 -79.20(19)
C8 C1 C15 C16 -25.3(2)
C2 C1 C15 C16 99.18(19)
C20 C15 C16 C17 0.8(2)
C1 C15 C16 C17 -177.61(15)
C15 C16 C17 O1 -177.53(16)
C15 C16 C17 C18 1.5(3)
C16 C17 C18 C19 -2.5(3)
O1 C17 C18 C19 176.68(15)
C16 C17 C18 O2 179.73(15)
O1 C17 C18 O2 -1.10(19)
O2 C18 C19 C20 178.40(16)
C17 C18 C19 C20 1.1(2)
C16 C15 C20 C19 -2.2(3)
C1 C15 C20 C19 176.25(15)
C18 C19 C20 C15 1.2(3)
C16 C17 O1 C22 -175.98(17)
C18 C17 O1 C22 4.89(19)
O2 C22 O1 C17 -6.81(18)
C19 C18 O2 C22 179.23(17)
C17 C18 O2 C22 -3.19(18)
O1 C22 O2 C18 6.16(17)
C14 C13 O3 C23 -172.82(16)
C12 C13 O3 C23 7.10(17)
O4 C23 O3 C13 -10.58(16)
C11 C12 O4 C23 174.96(16)
C13 C12 O4 C23 -5.76(17)
O3 C23 O4 C12 10.08(16)
